data_7056850
loop_
_publ_author_name
'Joshi, Pooja'
'Hussain, Navid'
'Ali, Shah Raj'
'Rishu, Rishu'
'Bhardwaj, Vimal K.'

_publ_section_title
;
 Enhanced activity of trinuclear Zn(ii) complexes towards phosphate ester
 bond cleavage by introducing three-metal cooperativity
;
_journal_issue 3
_journal_name_full 'New Journal of Chemistry'
_journal_page_first 2204
_journal_paper_doi 10.1039/C7NJ03759G
_journal_volume 42
_journal_year 2018
_chemical_formula_moiety 'C54 H54 N14 O22 Zn3, 0.5(H2 O2), 2(C3 H7 N O)'
_chemical_formula_sum 'C60 H71 N16 O25 Zn3'
_chemical_formula_weight 1612.44
_space_group_crystal_system monoclinic
_space_group_IT_number 15
_space_group_name_Hall '-C 2yc'
_space_group_name_H-M_alt 'C 1 2/c 1'
_symmetry_space_group_name_Hall '-C 2yc'
_symmetry_space_group_name_H-M 'C 1 2/c 1'
_atom_sites_solution_hydrogens geom
_atom_sites_solution_primary iterative
_atom_sites_solution_secondary difmap
_audit_creation_date 2016-07-14
_audit_creation_method
;
Olex2 1.2
(compiled 2016.02.19 svn.r3266 for OlexSys, GUI svn.r5155)
;
_audit_update_record
;
2016-12-01 deposited with the CCDC.
2017-12-26 downloaded from the CCDC.
;
_cell_angle_alpha 90.00
_cell_angle_beta 116.285(3)
_cell_angle_gamma 90.00
_cell_formula_units_Z 4
_cell_length_a 24.6376(11)
_cell_length_b 13.3432(5)
_cell_length_c 22.2182(9)
_cell_measurement_temperature 296.15
_cell_volume 6548.9(5)
_computing_molecular_graphics 'Olex2 (Dolomanov et al., 2009)'
_computing_publication_material 'Olex2 (Dolomanov et al., 2009)'
_computing_structure_refinement 'ShelXL (Sheldrick, 2015)'
_computing_structure_solution 'olex2.solve (Bourhis et al., 2015)'
_diffrn_ambient_temperature 296.15
_diffrn_measured_fraction_theta_full 0.998
_diffrn_measured_fraction_theta_max 0.998
_diffrn_measurement_device_type 'Bruker D8 Venture PHOTON 100 CMOS'
_diffrn_radiation_monochromator graphite
_diffrn_radiation_type MoK\a
_diffrn_radiation_wavelength 0.71073
_diffrn_reflns_av_R_equivalents 0.0794
_diffrn_reflns_av_unetI/netI 0.0300
_diffrn_reflns_limit_h_max 32
_diffrn_reflns_limit_h_min -32
_diffrn_reflns_limit_k_max 17
_diffrn_reflns_limit_k_min -17
_diffrn_reflns_limit_l_max 29
_diffrn_reflns_limit_l_min -29
_diffrn_reflns_number 112184
_diffrn_reflns_theta_full 28.35
_diffrn_reflns_theta_max 28.35
_diffrn_reflns_theta_min 2.25
_diffrn_source 'fine-focus sealed tube'
_exptl_absorpt_coefficient_mu 1.187
_exptl_absorpt_correction_T_max 0.700
_exptl_absorpt_correction_T_min 0.659
_exptl_absorpt_correction_type multi-scan
_exptl_absorpt_process_details 'SADABS; (sheldrick, 2003)'
_exptl_crystal_colour 'clear yellowish yellow'
_exptl_crystal_colour_lustre clear
_exptl_crystal_colour_modifier yellowish
_exptl_crystal_colour_primary yellow
_exptl_crystal_density_diffrn 1.635
_exptl_crystal_density_method 'not measured'
_exptl_crystal_description block
_exptl_crystal_F_000 3332
_exptl_crystal_size_max 0.4
_exptl_crystal_size_mid 0.3
_exptl_crystal_size_min 0.3
_refine_diff_density_max 0.671
_refine_diff_density_min -0.372
_refine_diff_density_rms 0.087
_refine_ls_extinction_method none
_refine_ls_goodness_of_fit_ref 1.101
_refine_ls_hydrogen_treatment constr
_refine_ls_matrix_type full
_refine_ls_number_parameters 482
_refine_ls_number_reflns 8175
_refine_ls_number_restraints 0
_refine_ls_restrained_S_all 1.101
_refine_ls_R_factor_all 0.0576
_refine_ls_R_factor_gt 0.0382
_refine_ls_shift/su_max 0.004
_refine_ls_shift/su_mean 0.000
_refine_ls_structure_factor_coef Fsqd
_refine_ls_weighting_details 'calc w=1/[\s^2^(Fo^2^)+(0.0483P)^2^+8.8891P] where P=(Fo^2^+2Fc^2^)/3'
_refine_ls_weighting_scheme calc
_refine_ls_wR_factor_gt 0.0909
_refine_ls_wR_factor_ref 0.1027
_reflns_number_gt 6481
_reflns_number_total 8175
_reflns_threshold_expression >2sigma(I)
_cod_data_source_file c7nj03759g2.cif
_cod_data_source_block vk2nw
_cod_depositor_comments 'Adding full bibliography for 7056849--7056851.cif.'
_cod_original_cell_volume 6548.8(5)
_cod_database_code 7056850
_olex2_refinement_description
;
1. Fixed Uiso
 At 1.2 times of:
  All C(H) groups, All C(H,H) groups
 At 1.5 times of:
  All C(H,H,H) groups, All O(H) groups, All O(H,H) groups, All O(H,H,H,H) groups
2. Others
 Sof(Zn0A)=Sof(H4AA)=Sof(H4AB)=0.5*(1-FVAR(2))
 Sof(Zn1)=Sof(H4BC)=Sof(H4BD)=0.5*FVAR(2)
 Fixed Sof: H13(0.5)
3.a Riding coordinates:
 O4(H4AA,H4AB), O4(H4BC,H4BD)
3.b Free rotating group:
 O13(H13)
3.c Rotating group:
 O5(H5A,H5B)
3.d Secondary CH2 refined with riding coordinates:
 C9(H9A,H9B), C8(H8A,H8B), C20(H20A,H20B), C11(H11A,H11B), C19(H19A,H19B),
 C10(H10A,H10B)
3.e Aromatic/amide H refined with riding coordinates:
 C12(H12), C23(H23), C26(H26), C14(H14), C16(H16), C5(H5), C25(H25), C3(H3),
 C2(H2), C17(H17), C21(H21), C7(H7), C28(H28)
3.f Idealised Me refined as rotating group:
 C30(H30A,H30B,H30C), C29(H29A,H29B,H29C)
;
_olex2_submission_special_instructions 'No special instructions were received'

loop_
_space_group_symop_id
_space_group_symop_operation_xyz
1 'x, y, z'
2 '-x, y, -z+1/2'
3 'x+1/2, y+1/2, z'
4 '-x+1/2, y+1/2, -z+1/2'
5 '-x, -y, -z'
6 'x, -y, z-1/2'
7 '-x+1/2, -y+1/2, -z'
8 'x+1/2, -y+1/2, z-1/2'

loop_
_atom_site_label
_atom_site_type_symbol
_atom_site_fract_x
_atom_site_fract_y
_atom_site_fract_z
_atom_site_U_iso_or_equiv
_atom_site_adp_type
_atom_site_occupancy
_atom_site_calc_flag
_atom_site_disorder_group
_atom_site_site_symmetry_order
_atom_site_refinement_flags_posn
_atom_site_refinement_flags_adp
_atom_site_refinement_flags_occupancy
Zn0A Zn 0.5000 0.536(3) 0.2500 0.044(2) Uani 0.145(17) d 3 2 S T P
Zn1 Zn 0.5000 0.4984(3) 0.2500 0.0215(5) Uani 0.855(17) d 4 2 S T P
Zn2 Zn 0.624653(11) 0.955310(19) 0.315940(12) 0.01954(8) Uani 1 d . 1 . . .
O5 O 0.55292(7) 0.89976(13) 0.22554(8) 0.0278(4) Uani 1 d . 1 . . .
H5A H 0.5652 0.8896 0.1949 0.042 Uiso 1 d . 1 GR . .
H5B H 0.5234 0.9428 0.2100 0.042 Uiso 1 d . 1 GR . .
O13 O 0.5000 0.18554(19) 0.2500 0.0333(6) Uani 1 d . 2 S T P
H13 H 0.5295 0.1455 0.2596 0.050 Uiso 0.50 d . 1 G . .
O4 O 0.53630(10) 0.36685(15) 0.31819(10) 0.0463(5) Uani 1 d . 1 . . .
H4AA H 0.5371 0.3182 0.2939 0.069 Uiso 0.073(9) d 3 1 R . .
H4AB H 0.5128 0.3526 0.3357 0.069 Uiso 0.073(9) d 3 1 R . .
H4BC H 0.5387 0.3166 0.2960 0.069 Uiso 0.427(9) d 4 1 R . .
H4BD H 0.5128 0.3531 0.3358 0.069 Uiso 0.427(9) d 4 1 R . .
O1 O 0.42431(8) 0.50542(15) 0.26417(9) 0.0338(4) Uani 1 d . 1 . . .
O3 O 0.55545(7) 0.98820(13) 0.34226(8) 0.0239(3) Uani 1 d . 1 . . .
O2 O 0.62080(8) 1.10071(12) 0.28541(8) 0.0264(4) Uani 1 d . 1 . . .
O10 O 0.60252(10) 1.15179(18) 0.62502(9) 0.0505(6) Uani 1 d . 1 . . .
O8 O 0.65680(9) 1.19815(16) 0.03248(9) 0.0413(5) Uani 1 d . 1 . . .
O6 O 0.34083(12) 0.56019(17) 0.48746(12) 0.0554(6) Uani 1 d . 1 . . .
O9 O 0.61951(11) 1.33726(15) 0.04520(10) 0.0453(5) Uani 1 d . 1 . . .
O11 O 0.50714(10) 1.17736(16) 0.56908(10) 0.0453(5) Uani 1 d . 1 . . .
O7 O 0.43235(11) 0.61675(19) 0.53947(11) 0.0560(6) Uani 1 d . 1 . . .
N6 N 0.68060(8) 0.95877(14) 0.41883(9) 0.0215(4) Uani 1 d . 1 . . .
N2 N 0.54489(9) 0.58341(15) 0.34020(10) 0.0239(4) Uani 1 d . 1 . . .
N1 N 0.65259(8) 0.78769(14) 0.34338(9) 0.0218(4) Uani 1 d . 1 . . .
N5 N 0.63866(9) 1.25304(16) 0.06426(10) 0.0277(4) Uani 1 d . 1 . . .
N4 N 0.68516(8) 0.92902(15) 0.27240(9) 0.0233(4) Uani 1 d . 1 . . .
N3 N 0.38998(13) 0.58341(18) 0.48882(13) 0.0417(6) Uani 1 d . 1 . . .
N7 N 0.55583(11) 1.15014(17) 0.57202(11) 0.0337(5) Uani 1 d . 1 . . .
C1 C 0.41702(11) 0.53187(17) 0.31537(12) 0.0250(5) Uani 1 d . 1 . . .
C22 C 0.61305(10) 1.03614(17) 0.45796(11) 0.0214(4) Uani 1 d . 1 . . .
C12 C 0.68857(10) 0.98417(18) 0.22703(11) 0.0229(5) Uani 1 d . 1 . . .
H12 H 0.7099 0.9582 0.2050 0.028 Uiso 1 calc . 1 R . .
C23 C 0.61141(11) 1.07652(18) 0.51493(11) 0.0255(5) Uani 1 d . 1 . . .
H23 H 0.6467 1.0788 0.5550 0.031 Uiso 1 calc . 1 R . .
C26 C 0.50526(11) 1.0690(2) 0.39685(12) 0.0320(6) Uani 1 d . 1 . . .
H26 H 0.4693 1.0669 0.3575 0.038 Uiso 1 calc . 1 R . .
C14 C 0.66544(10) 1.12377(18) 0.15029(11) 0.0232(5) Uani 1 d . 1 . . .
H14 H 0.6846 1.0884 0.1290 0.028 Uiso 1 calc . 1 R . .
C24 C 0.55808(11) 1.11323(18) 0.51270(12) 0.0261(5) Uani 1 d . 1 . . .
C9 C 0.59835(10) 0.73570(18) 0.33915(12) 0.0265(5) Uani 1 d . 1 . . .
H9A H 0.5672 0.7400 0.2932 0.032 Uiso 1 calc . 1 R . .
H9B H 0.5836 0.7715 0.3670 0.032 Uiso 1 calc . 1 R . .
C8 C 0.60628(11) 0.62488(18) 0.36027(12) 0.0269(5) Uani 1 d . 1 . . .
H8A H 0.6265 0.5888 0.3381 0.032 Uiso 1 calc . 1 R . .
H8B H 0.6304 0.6190 0.4084 0.032 Uiso 1 calc . 1 R . .
C16 C 0.61471(11) 1.27403(18) 0.15925(12) 0.0267(5) Uani 1 d . 1 . . .
H16 H 0.5994 1.3375 0.1434 0.032 Uiso 1 calc . 1 R . .
C20 C 0.73127(10) 0.89023(18) 0.43513(12) 0.0254(5) Uani 1 d . 1 . . .
H20A H 0.7576 0.8905 0.4830 0.031 Uiso 1 calc . 1 R . .
H20B H 0.7548 0.9092 0.4116 0.031 Uiso 1 calc . 1 R . .
C5 C 0.45401(12) 0.58752(18) 0.43177(12) 0.0291(5) Uani 1 d . 1 . . .
H5 H 0.4852 0.6106 0.4715 0.035 Uiso 1 calc . 1 R . .
C6 C 0.46463(11) 0.56994(17) 0.37626(12) 0.0252(5) Uani 1 d . 1 . . .
C25 C 0.50469(11) 1.1093(2) 0.45297(13) 0.0326(6) Uani 1 d . 1 . . .
H25 H 0.4688 1.1341 0.4515 0.039 Uiso 1 calc . 1 R . .
C3 C 0.34925(12) 0.54087(19) 0.36861(14) 0.0326(6) Uani 1 d . 1 . . .
H3 H 0.3109 0.5329 0.3663 0.039 Uiso 1 calc . 1 R . .
C15 C 0.64014(10) 1.21632(17) 0.12590(11) 0.0228(5) Uani 1 d . 1 . . .
C2 C 0.35840(12) 0.52304(19) 0.31346(13) 0.0296(5) Uani 1 d . 1 . . .
H2 H 0.3257 0.5046 0.2735 0.036 Uiso 1 calc . 1 R . .
C4 C 0.39725(13) 0.57091(18) 0.42828(13) 0.0314(6) Uani 1 d . 1 . . .
C18 C 0.63212(10) 1.13760(17) 0.23846(11) 0.0223(5) Uani 1 d . 1 . . .
C13 C 0.66254(9) 1.08292(18) 0.20660(11) 0.0209(4) Uani 1 d . 1 . . .
C11 C 0.71277(11) 0.82927(19) 0.28316(13) 0.0289(5) Uani 1 d . 1 . . .
H11A H 0.7516 0.8301 0.3226 0.035 Uiso 1 calc . 1 R . .
H11B H 0.7196 0.8107 0.2449 0.035 Uiso 1 calc . 1 R . .
C19 C 0.70271(10) 0.78667(18) 0.41225(11) 0.0241(5) Uani 1 d . 1 . . .
H19A H 0.7336 0.7402 0.4139 0.029 Uiso 1 calc . 1 R . .
H19B H 0.6875 0.7628 0.4431 0.029 Uiso 1 calc . 1 R . .
C27 C 0.55856(10) 1.03026(17) 0.39617(11) 0.0223(5) Uani 1 d . 1 . . .
C17 C 0.61250(11) 1.23687(18) 0.21505(12) 0.0271(5) Uani 1 d . 1 . . .
H17 H 0.5978 1.2773 0.2387 0.032 Uiso 1 calc . 1 R . .
C21 C 0.66928(10) 0.98950(17) 0.46659(11) 0.0222(4) Uani 1 d . 1 . . .
H21 H 0.6994 0.9814 0.5102 0.027 Uiso 1 calc . 1 R . .
C7 C 0.52480(11) 0.59442(18) 0.38394(12) 0.0265(5) Uani 1 d . 1 . . .
H7 H 0.5516 0.6210 0.4251 0.032 Uiso 1 calc . 1 R . .
C10 C 0.67125(11) 0.75291(18) 0.29252(12) 0.0270(5) Uani 1 d . 1 . . .
H10A H 0.6357 0.7427 0.2502 0.032 Uiso 1 calc . 1 R . .
H10B H 0.6922 0.6893 0.3064 0.032 Uiso 1 calc . 1 R . .
O12 O 0.26390(9) 0.54510(16) 0.63432(10) 0.0420(5) Uani 1 d . 1 . . .
N8 N 0.28714(10) 0.69686(17) 0.60515(11) 0.0322(5) Uani 1 d . 1 . . .
C28 C 0.29411(12) 0.5990(2) 0.61580(13) 0.0335(6) Uani 1 d . 1 . . .
H28 H 0.3246 0.5682 0.6086 0.040 Uiso 1 calc . 1 R . .
C30 C 0.24322(14) 0.7523(3) 0.61839(16) 0.0472(7) Uani 1 d . 1 . . .
H30A H 0.2211 0.7070 0.6329 0.071 Uiso 1 calc . 1 GR . .
H30B H 0.2157 0.7858 0.5782 0.071 Uiso 1 calc . 1 GR . .
H30C H 0.2637 0.8010 0.6529 0.071 Uiso 1 calc . 1 GR . .
C29 C 0.32456(14) 0.7534(2) 0.58152(14) 0.0396(6) Uani 1 d . 1 . . .
H29A H 0.3498 0.7992 0.6159 0.059 Uiso 1 calc . 1 GR . .
H29B H 0.2990 0.7903 0.5419 0.059 Uiso 1 calc . 1 GR . .
H29C H 0.3495 0.7081 0.5712 0.059 Uiso 1 calc . 1 GR . .

loop_
_atom_site_aniso_label
_atom_site_aniso_U_11
_atom_site_aniso_U_22
_atom_site_aniso_U_33
_atom_site_aniso_U_23
_atom_site_aniso_U_13
_atom_site_aniso_U_12
Zn0A 0.046(3) 0.039(8) 0.060(4) 0.000 0.034(3) 0.000
Zn1 0.0242(4) 0.0242(9) 0.0205(5) 0.000 0.0140(3) 0.000
Zn2 0.01991(13) 0.02305(14) 0.01638(13) 0.00323(10) 0.00869(10) 0.00254(10)
O5 0.0249(8) 0.0380(10) 0.0192(8) 0.0005(7) 0.0087(7) 0.0048(7)
O13 0.0352(14) 0.0267(14) 0.0419(15) 0.000 0.0208(13) 0.000
O4 0.0636(14) 0.0368(11) 0.0426(11) -0.0012(9) 0.0273(11) -0.0019(10)
O1 0.0286(9) 0.0520(12) 0.0255(9) -0.0032(8) 0.0164(7) -0.0030(8)
O3 0.0191(7) 0.0351(9) 0.0174(7) -0.0008(7) 0.0080(6) 0.0007(7)
O2 0.0389(9) 0.0225(8) 0.0263(8) 0.0015(7) 0.0221(8) 0.0012(7)
O10 0.0553(13) 0.0670(15) 0.0227(10) -0.0051(9) 0.0113(9) 0.0190(11)
O8 0.0562(12) 0.0463(12) 0.0329(10) 0.0064(9) 0.0301(10) 0.0063(10)
O6 0.0814(17) 0.0477(13) 0.0721(16) -0.0033(11) 0.0658(15) -0.0038(12)
O9 0.0742(15) 0.0284(10) 0.0346(10) 0.0098(8) 0.0253(10) 0.0013(10)
O11 0.0518(12) 0.0491(13) 0.0466(12) -0.0045(10) 0.0323(10) 0.0098(10)
O7 0.0728(16) 0.0739(17) 0.0329(11) -0.0001(11) 0.0341(12) 0.0132(13)
N6 0.0187(9) 0.0241(10) 0.0201(9) 0.0014(8) 0.0072(7) -0.0002(7)
N2 0.0280(10) 0.0213(10) 0.0255(10) 0.0035(8) 0.0146(8) -0.0007(8)
N1 0.0235(9) 0.0233(10) 0.0187(9) 0.0028(7) 0.0095(8) 0.0023(8)
N5 0.0309(11) 0.0277(11) 0.0237(10) 0.0006(8) 0.0114(9) -0.0069(9)
N4 0.0231(9) 0.0262(10) 0.0234(9) 0.0056(8) 0.0128(8) 0.0058(8)
N3 0.0688(17) 0.0307(12) 0.0458(15) 0.0066(11) 0.0436(14) 0.0116(12)
N7 0.0450(13) 0.0303(12) 0.0287(11) 0.0015(9) 0.0190(10) 0.0084(10)
C1 0.0312(12) 0.0231(12) 0.0256(11) 0.0036(9) 0.0171(10) 0.0026(9)
C22 0.0227(10) 0.0220(11) 0.0192(10) 0.0023(9) 0.0090(9) 0.0000(9)
C12 0.0192(10) 0.0308(13) 0.0202(11) -0.0005(9) 0.0100(9) -0.0002(9)
C23 0.0263(11) 0.0272(12) 0.0209(11) 0.0028(9) 0.0087(9) 0.0020(9)
C26 0.0220(11) 0.0443(16) 0.0256(12) -0.0001(11) 0.0069(10) 0.0074(11)
C14 0.0208(10) 0.0284(12) 0.0224(11) -0.0018(9) 0.0115(9) -0.0030(9)
C24 0.0324(12) 0.0248(12) 0.0226(11) 0.0023(9) 0.0136(10) 0.0051(10)
C9 0.0221(11) 0.0271(12) 0.0282(12) 0.0048(10) 0.0093(10) 0.0019(9)
C8 0.0238(11) 0.0269(12) 0.0285(12) 0.0037(10) 0.0103(10) -0.0008(9)
C16 0.0322(13) 0.0177(11) 0.0303(12) 0.0004(9) 0.0141(11) -0.0038(9)
C20 0.0192(10) 0.0323(13) 0.0230(11) 0.0048(10) 0.0078(9) 0.0030(9)
C5 0.0423(14) 0.0230(12) 0.0266(12) 0.0020(10) 0.0196(11) 0.0027(11)
C6 0.0340(13) 0.0216(11) 0.0251(12) 0.0037(9) 0.0179(10) 0.0012(10)
C25 0.0271(12) 0.0394(15) 0.0313(13) 0.0014(11) 0.0129(11) 0.0113(11)
C3 0.0394(14) 0.0238(12) 0.0484(16) 0.0053(11) 0.0319(13) 0.0041(11)
C15 0.0233(11) 0.0247(12) 0.0198(10) 0.0017(9) 0.0089(9) -0.0065(9)
C2 0.0308(13) 0.0282(13) 0.0354(13) 0.0030(10) 0.0198(11) 0.0010(10)
C4 0.0526(16) 0.0202(12) 0.0369(14) 0.0059(10) 0.0337(13) 0.0067(11)
C18 0.0235(11) 0.0241(12) 0.0200(11) -0.0017(9) 0.0103(9) -0.0047(9)
C13 0.0181(10) 0.0251(11) 0.0192(10) 0.0007(9) 0.0078(8) -0.0023(9)
C11 0.0306(12) 0.0323(13) 0.0297(12) 0.0087(10) 0.0188(11) 0.0113(10)
C19 0.0227(11) 0.0272(12) 0.0212(11) 0.0071(9) 0.0085(9) 0.0063(9)
C27 0.0239(11) 0.0234(11) 0.0192(10) 0.0020(9) 0.0091(9) -0.0006(9)
C17 0.0351(13) 0.0211(11) 0.0302(12) -0.0043(9) 0.0192(11) -0.0027(10)
C21 0.0203(10) 0.0231(11) 0.0192(10) -0.0001(9) 0.0051(9) -0.0040(9)
C7 0.0314(12) 0.0238(12) 0.0229(11) 0.0017(9) 0.0107(10) -0.0007(10)
C10 0.0348(13) 0.0239(12) 0.0253(12) 0.0036(9) 0.0159(10) 0.0089(10)
O12 0.0369(10) 0.0506(12) 0.0395(11) 0.0079(9) 0.0178(9) -0.0096(9)
N8 0.0363(12) 0.0340(12) 0.0296(11) -0.0001(9) 0.0175(10) 0.0014(9)
C28 0.0322(13) 0.0371(15) 0.0318(13) 0.0024(11) 0.0149(11) -0.0003(11)
C30 0.0426(16) 0.0499(19) 0.0483(18) -0.0089(14) 0.0193(14) 0.0071(14)
C29 0.0534(17) 0.0325(15) 0.0366(15) -0.0032(12) 0.0233(14) -0.0092(13)

loop_
_atom_type_symbol
_atom_type_description
_atom_type_scat_dispersion_real
_atom_type_scat_dispersion_imag
_atom_type_scat_source
C C 0.0033 0.0016 'International Tables Vol C Tables 4.2.6.8 and 6.1.1.4'
H H 0.0000 0.0000 'International Tables Vol C Tables 4.2.6.8 and 6.1.1.4'
N N 0.0061 0.0033 'International Tables Vol C Tables 4.2.6.8 and 6.1.1.4'
O O 0.0106 0.0060 'International Tables Vol C Tables 4.2.6.8 and 6.1.1.4'
Zn Zn 0.2839 1.4301 'International Tables Vol C Tables 4.2.6.8 and 6.1.1.4'

loop_
_geom_angle_atom_site_label_1
_geom_angle_atom_site_label_2
_geom_angle_atom_site_label_3
_geom_angle
_geom_angle_site_symmetry_1
_geom_angle_site_symmetry_3
O1 Zn0A O1 157.5(19) . 2_655
N2 Zn0A O1 94.73(15) . 2_655
N2 Zn0A O1 92.71(15) . .
N2 Zn0A O1 94.73(15) 2_655 .
N2 Zn0A O1 92.71(15) 2_655 2_655
N2 Zn0A N2 141(2) . 2_655
O4 Zn1 O4 76.23(16) 2_655 .
O1 Zn1 O4 91.28(11) 2_655 .
O1 Zn1 O4 92.90(12) 2_655 2_655
O1 Zn1 O4 92.90(12) . .
O1 Zn1 O4 91.28(12) . 2_655
O1 Zn1 O1 174.7(2) . 2_655
O1 Zn1 N2 89.51(10) 2_655 .
O1 Zn1 N2 87.67(9) 2_655 2_655
O1 Zn1 N2 89.51(10) . 2_655
O1 Zn1 N2 87.67(9) . .
N2 Zn1 O4 160.11(17) . 2_655
N2 Zn1 O4 83.99(8) 2_655 2_655
N2 Zn1 O4 160.11(17) 2_655 .
N2 Zn1 O4 83.99(8) . .
N2 Zn1 N2 115.8(2) . 2_655
O5 Zn2 N1 86.49(7) . .
O3 Zn2 O5 84.13(6) . .
O3 Zn2 N6 85.02(7) . .
O3 Zn2 N1 108.16(7) . .
O3 Zn2 N4 170.40(7) . .
O2 Zn2 O5 96.88(7) . .
O2 Zn2 O3 88.26(7) . .
O2 Zn2 N6 104.72(7) . .
O2 Zn2 N1 163.52(7) . .
O2 Zn2 N4 86.83(7) . .
N6 Zn2 O5 155.46(7) . .
N6 Zn2 N1 76.11(7) . .
N6 Zn2 N4 104.21(7) . .
N4 Zn2 O5 88.27(7) . .
N4 Zn2 N1 77.12(7) . .
Zn1 O1 Zn0A 13.9(8) . .
C1 O1 Zn0A 125.1(5) . .
C1 O1 Zn1 130.78(17) . .
C27 O3 Zn2 129.20(14) . .
C18 O2 Zn2 129.45(15) . .
C20 N6 Zn2 109.66(14) . .
C21 N6 Zn2 129.54(16) . .
C21 N6 C20 118.21(19) . .
Zn0A N2 Zn1 12.7(9) . .
C8 N2 Zn0A 118.6(3) . .
C8 N2 Zn1 121.07(15) . .
C7 N2 Zn0A 126.4(2) . .
C7 N2 Zn1 124.04(17) . .
C7 N2 C8 114.5(2) . .
C9 N1 Zn2 106.26(13) . .
C9 N1 C19 112.33(18) . .
C19 N1 Zn2 107.01(14) . .
C10 N1 Zn2 104.92(13) . .
C10 N1 C9 112.72(19) . .
C10 N1 C19 112.92(18) . .
O8 N5 C15 118.7(2) . .
O9 N5 O8 122.1(2) . .
O9 N5 C15 119.1(2) . .
C12 N4 Zn2 124.38(16) . .
C12 N4 C11 117.56(19) . .
C11 N4 Zn2 116.25(14) . .
O6 N3 C4 118.2(3) . .
O7 N3 O6 122.5(2) . .
O7 N3 C4 119.3(2) . .
O10 N7 C24 119.1(2) . .
O11 N7 O10 121.6(2) . .
O11 N7 C24 119.2(2) . .
O1 C1 C6 124.0(2) . .
O1 C1 C2 119.3(2) . .
C2 C1 C6 116.7(2) . .
C23 C22 C27 119.9(2) . .
C23 C22 C21 117.1(2) . .
C27 C22 C21 122.4(2) . .
N4 C12 C13 126.5(2) . .
C24 C23 C22 120.9(2) . .
C25 C26 C27 122.6(2) . .
C15 C14 C13 120.5(2) . .
C23 C24 N7 120.8(2) . .
C23 C24 C25 120.1(2) . .
C25 C24 N7 119.0(2) . .
N1 C9 C8 116.43(19) . .
N2 C8 C9 107.01(19) . .
C17 C16 C15 119.5(2) . .
N6 C20 C19 105.47(18) . .
C4 C5 C6 120.4(2) . .
C1 C6 C7 123.8(2) . .
C5 C6 C1 120.0(2) . .
C5 C6 C7 116.2(2) . .
C26 C25 C24 119.8(2) . .
C2 C3 C4 120.0(2) . .
C14 C15 N5 119.6(2) . .
C14 C15 C16 121.1(2) . .
C16 C15 N5 119.3(2) . .
C3 C2 C1 121.8(2) . .
C5 C4 N3 118.0(3) . .
C5 C4 C3 120.8(2) . .
C3 C4 N3 121.2(2) . .
O2 C18 C13 123.4(2) . .
O2 C18 C17 119.3(2) . .
C17 C18 C13 117.3(2) . .
C14 C13 C12 116.4(2) . .
C14 C13 C18 119.2(2) . .
C18 C13 C12 124.3(2) . .
N4 C11 C10 109.80(18) . .
N1 C19 C20 112.64(18) . .
O3 C27 C22 123.8(2) . .
O3 C27 C26 119.5(2) . .
C26 C27 C22 116.6(2) . .
C16 C17 C18 121.8(2) . .
N6 C21 C22 125.0(2) . .
N2 C7 C6 127.1(2) . .
N1 C10 C11 110.6(2) . .
C28 N8 C30 121.2(2) . .
C28 N8 C29 121.5(2) . .
C30 N8 C29 117.3(2) . .
O12 C28 N8 125.9(3) . .

loop_
_geom_bond_atom_site_label_1
_geom_bond_atom_site_label_2
_geom_bond_distance
_geom_bond_site_symmetry_2
Zn0A O1 2.064(7) .
Zn0A O1 2.064(7) 2_655
Zn0A N2 1.919(12) .
Zn0A N2 1.919(12) 2_655
Zn1 O4 2.231(4) 2_655
Zn1 O4 2.231(4) .
Zn1 O1 2.0264(17) 2_655
Zn1 O1 2.0263(17) .
Zn1 N2 2.136(3) 2_655
Zn1 N2 2.136(3) .
Zn2 O5 2.1362(16) .
Zn2 O3 2.0796(15) .
Zn2 O2 2.0435(16) .
Zn2 N6 2.0826(18) .
Zn2 N1 2.3400(19) .
Zn2 N4 2.1349(18) .
O1 C1 1.277(3) .
O3 C27 1.294(3) .
O2 C18 1.291(3) .
O10 N7 1.229(3) .
O8 N5 1.231(3) .
O6 N3 1.237(3) .
O9 N5 1.220(3) .
O11 N7 1.227(3) .
O7 N3 1.230(3) .
N6 C20 1.458(3) .
N6 C21 1.278(3) .
N2 C8 1.482(3) .
N2 C7 1.280(3) .
N1 C9 1.471(3) .
N1 C19 1.481(3) .
N1 C10 1.471(3) .
N5 C15 1.440(3) .
N4 C12 1.281(3) .
N4 C11 1.466(3) .
N3 C4 1.443(3) .
N7 C24 1.431(3) .
C1 C6 1.435(3) .
C1 C2 1.431(3) .
C22 C23 1.393(3) .
C22 C27 1.436(3) .
C22 C21 1.452(3) .
C12 C13 1.448(3) .
C23 C24 1.382(3) .
C26 C25 1.364(3) .
C26 C27 1.418(3) .
C14 C15 1.381(3) .
C14 C13 1.395(3) .
C24 C25 1.396(3) .
C9 C8 1.537(3) .
C16 C15 1.395(3) .
C16 C17 1.359(3) .
C20 C19 1.532(3) .
C5 C6 1.389(3) .
C5 C4 1.384(4) .
C6 C7 1.452(3) .
C3 C2 1.361(4) .
C3 C4 1.389(4) .
C18 C13 1.437(3) .
C18 C17 1.427(3) .
C11 C10 1.522(3) .
O12 C28 1.229(3) .
N8 C28 1.325(3) .
N8 C30 1.445(3) .
N8 C29 1.458(3) .
